data_7120318
loop_
_publ_author_name
'Lemp, Otfried'
'Balmer, Markus'
'Reiter, Kevin'
'Weigend, Florian'
'von H\"anisch, Carsten'

_publ_section_title
;
 An NHC--phosphinidenyl as a synthon for new group 13/15 compounds
;
_journal_name_full 'Chem. Commun.'
_journal_paper_doi 10.1039/C7CC04422D
_journal_year 2017
_chemical_formula_moiety 'C67 H87 Al1 K1 N6 P3'
_chemical_formula_sum 'C67 H87 Al K N6 P3'
_chemical_formula_weight 1135.41
_space_group_crystal_system trigonal
_space_group_IT_number 148
_space_group_name_Hall '-R 3'
_space_group_name_H-M_alt 'R -3'
_symmetry_space_group_name_Hall '-R 3'
_symmetry_space_group_name_H-M 'R -3 :H'
_atom_sites_solution_hydrogens mixed
_atom_sites_solution_primary direct
_audit_creation_date 2016-04-13
_audit_creation_method
;
Olex2 1.2
(compiled 2016.02.19 svn.r3266 for OlexSys, GUI svn.r5155)
;
_audit_update_record
;
2017-03-10 deposited with the CCDC.
2017-06-15 downloaded from the CCDC.
;
_cell_angle_alpha 90
_cell_angle_beta 90
_cell_angle_gamma 120
_cell_formula_units_Z 6
_cell_length_a 18.3940(7)
_cell_length_b 18.3940(7)
_cell_length_c 33.9598(12)
_cell_measurement_reflns_used 9847
_cell_measurement_temperature 100(2)
_cell_measurement_theta_max 28.923
_cell_measurement_theta_min 2.215
_cell_volume 9950.6(6)
_computing_molecular_graphics 'Olex2 (Dolomanov et al., 2009)'
_computing_publication_material 'Olex2 (Dolomanov et al., 2009)'
_computing_structure_refinement 'XL (Sheldrick, 2008)'
_computing_structure_solution 'ShelXT (Sheldrick, 2015)'
_diffrn_ambient_temperature 100.02
_diffrn_measured_fraction_theta_full 0.998
_diffrn_measured_fraction_theta_max 0.895
_diffrn_measurement_device_type 'Bruker APEX-II CCD'
_diffrn_measurement_method '\f and \w scans'
_diffrn_radiation_type MoK\a
_diffrn_radiation_wavelength 0.71073
_diffrn_reflns_av_R_equivalents 0.0777
_diffrn_reflns_av_unetI/netI 0.0974
_diffrn_reflns_Laue_measured_fraction_full 0.998
_diffrn_reflns_Laue_measured_fraction_max 0.895
_diffrn_reflns_limit_h_max 26
_diffrn_reflns_limit_h_min -21
_diffrn_reflns_limit_k_max 27
_diffrn_reflns_limit_k_min -26
_diffrn_reflns_limit_l_max 48
_diffrn_reflns_limit_l_min -47
_diffrn_reflns_number 36608
_diffrn_reflns_point_group_measured_fraction_full 0.998
_diffrn_reflns_point_group_measured_fraction_max 0.895
_diffrn_reflns_theta_full 25.242
_diffrn_reflns_theta_max 31.759
_diffrn_reflns_theta_min 2.214
_diffrn_standards_number 0
_exptl_absorpt_coefficient_mu 0.208
_exptl_absorpt_correction_T_max 0.7463
_exptl_absorpt_correction_T_min 0.6813
_exptl_absorpt_correction_type numerical
_exptl_absorpt_process_details
'SADABS-2014/5 (Bruker,2014/5) was used for absorption correction. wR2(int) was 0.0725 before and 0.0606 after correction. The Ratio of minimum to maximum transmission is 0.9000. The \l/2 correction factor is 0.00150.'
_exptl_crystal_colour 'clear orange'
_exptl_crystal_colour_lustre clear
_exptl_crystal_colour_primary orange
_exptl_crystal_density_diffrn 1.137
_exptl_crystal_description block
_exptl_crystal_F_000 3648
_exptl_crystal_size_max 0.267
_exptl_crystal_size_mid 0.234
_exptl_crystal_size_min 0.126
_refine_diff_density_max 0.428
_refine_diff_density_min -0.352
_refine_diff_density_rms 0.077
_refine_ls_extinction_method none
_refine_ls_goodness_of_fit_ref 1.069
_refine_ls_hydrogen_treatment mixed
_refine_ls_matrix_type full
_refine_ls_number_parameters 253
_refine_ls_number_reflns 6730
_refine_ls_number_restraints 0
_refine_ls_restrained_S_all 1.069
_refine_ls_R_factor_all 0.1055
_refine_ls_R_factor_gt 0.0562
_refine_ls_shift/su_max 0.001
_refine_ls_shift/su_mean 0.000
_refine_ls_structure_factor_coef Fsqd
_refine_ls_weighting_details 'w=1/[\s^2^(Fo^2^)+(0.0490P)^2^+6.2200P] where P=(Fo^2^+2Fc^2^)/3'
_refine_ls_weighting_scheme calc
_refine_ls_wR_factor_gt 0.1080
_refine_ls_wR_factor_ref 0.1171
_reflns_Friedel_coverage 0.000
_reflns_number_gt 4440
_reflns_number_total 6730
_reflns_threshold_expression 'I > 2\s(I)'
_cod_data_source_file c7cc04422d2.cif
_cod_data_source_block ol412_0m
_cod_original_cell_volume 9950.6(8)
_cod_database_code 7120318
_shelx_space_group_comment
;
The symmetry employed for this shelxl refinement is uniquely defined
by the following loop, which should always be used as a source of
symmetry information in preference to the above space-group names.
They are only intended as comments.
;
_olex2_refinement_description
;
1. Fixed Uiso
 At 1.2 times of:
  All C(H) groups, All C(H,H) groups
 At 1.5 times of:
  All C(H,H,H) groups
2.a Secondary CH2 refined with riding coordinates:
 C3(H3A,H3B), C2(H2A,H2B)
2.b Aromatic/amide H refined with riding coordinates:
 C17(H17), C15(H15), C6(H6), C8(H8)
2.c Idealised Me refined as rotating group:
 C21(H21A,H21B,H21C), C20(H20A,H20B,H20C), C23(H23A,H23B,H23C), C19(H19A,H19B,
 H19C), C12(H12A,H12B,H12C), C11(H11A,H11B,H11C)
;
_shelx_shelxl_version_number 2014/7
_olex2_submission_special_instructions 'No special instructions were received'

loop_
_space_group_symop_operation_xyz
'x, y, z'
'-y, x-y, z'
'-x+y, -x, z'
'x+2/3, y+1/3, z+1/3'
'-y+2/3, x-y+1/3, z+1/3'
'-x+y+2/3, -x+1/3, z+1/3'
'x+1/3, y+2/3, z+2/3'
'-y+1/3, x-y+2/3, z+2/3'
'-x+y+1/3, -x+2/3, z+2/3'
'-x, -y, -z'
'y, -x+y, -z'
'x-y, x, -z'
'-x+2/3, -y+1/3, -z+1/3'
'y+2/3, -x+y+1/3, -z+1/3'
'x-y+2/3, x+1/3, -z+1/3'
'-x+1/3, -y+2/3, -z+2/3'
'y+1/3, -x+y+2/3, -z+2/3'
'x-y+1/3, x+2/3, -z+2/3'

loop_
_atom_site_label
_atom_site_type_symbol
_atom_site_fract_x
_atom_site_fract_y
_atom_site_fract_z
_atom_site_U_iso_or_equiv
_atom_site_adp_type
_atom_site_occupancy
_atom_site_site_symmetry_order
_atom_site_calc_flag
_atom_site_refinement_flags_posn
_atom_site_refinement_flags_adp
_atom_site_refinement_flags_occupancy
K1 K 0.6667 0.3333 0.58464(2) 0.01533(14) Uani 1 3 d S T P
P1 P 0.70719(3) 0.46060(3) 0.51215(2) 0.01144(11) Uani 1 1 d . . .
Al1 Al 0.6667 0.3333 0.47422(2) 0.01024(18) Uani 1 3 d S T P
N1 N 0.84609(8) 0.57701(8) 0.55220(4) 0.0141(3) Uani 1 1 d . . .
N2 N 0.87969(8) 0.57024(9) 0.49101(4) 0.0137(3) Uani 1 1 d . . .
C18 C 0.91191(10) 0.52897(10) 0.42864(4) 0.0126(3) Uani 1 1 d . . .
C13 C 0.87707(10) 0.57035(10) 0.44878(4) 0.0120(3) Uani 1 1 d . . .
C1 C 0.81374(10) 0.53595(10) 0.51705(4) 0.0110(3) Uani 1 1 d . . .
C4 C 0.80547(10) 0.55664(10) 0.58965(4) 0.0132(3) Uani 1 1 d . . .
C16 C 0.89997(10) 0.59133(10) 0.36755(4) 0.0134(3) Uani 1 1 d . . .
C17 C 0.92245(10) 0.54050(10) 0.38792(5) 0.0140(3) Uani 1 1 d . . .
H17 H 0.9458 0.5125 0.3738 0.017 Uiso 1 1 calc R . .
C22 C 0.6667 0.3333 0.41445(8) 0.0116(5) Uani 1 3 d S T P
C3 C 0.95830(10) 0.63627(10) 0.50844(5) 0.0155(3) Uani 1 1 d . . .
H3A H 0.9802 0.6896 0.4937 0.019 Uiso 1 1 calc R . .
H3B H 1.0016 0.6193 0.5088 0.019 Uiso 1 1 calc R . .
C14 C 0.85228(10) 0.62110(10) 0.42910(5) 0.0149(3) Uani 1 1 d . . .
C5 C 0.81596(10) 0.50207(10) 0.61461(5) 0.0149(3) Uani 1 1 d . . .
C2 C 0.93294(10) 0.64498(11) 0.54998(5) 0.0186(4) Uani 1 1 d . . .
H2A H 0.9683 0.6379 0.5698 0.022 Uiso 1 1 calc R . .
H2B H 0.9370 0.7003 0.5538 0.022 Uiso 1 1 calc R . .
C21 C 0.93886(11) 0.47515(11) 0.45028(5) 0.0171(4) Uani 1 1 d . . .
H21A H 0.9946 0.5108 0.4618 0.026 Uiso 1 1 calc GR . .
H21B H 0.9411 0.4353 0.4319 0.026 Uiso 1 1 calc GR . .
H21C H 0.8985 0.4443 0.4713 0.026 Uiso 1 1 calc GR . .
C7 C 0.73979(11) 0.52918(12) 0.66567(5) 0.0217(4) Uani 1 1 d . . .
C15 C 0.86439(10) 0.63064(10) 0.38851(5) 0.0151(3) Uani 1 1 d . . .
H15 H 0.8479 0.6650 0.3748 0.018 Uiso 1 1 calc R . .
C6 C 0.78160(11) 0.48873(11) 0.65234(5) 0.0191(4) Uani 1 1 d . . .
H6 H 0.7870 0.4508 0.6694 0.023 Uiso 1 1 calc R . .
C20 C 0.91295(11) 0.60262(11) 0.32355(5) 0.0192(4) Uani 1 1 d . . .
H20A H 0.9610 0.5964 0.3160 0.029 Uiso 1 1 calc GR . .
H20B H 0.9238 0.6587 0.3161 0.029 Uiso 1 1 calc GR . .
H20C H 0.8625 0.5600 0.3100 0.029 Uiso 1 1 calc GR . .
C9 C 0.76301(10) 0.59782(11) 0.60214(5) 0.0168(4) Uani 1 1 d . . .
C10 C 0.86280(13) 0.45903(13) 0.60106(6) 0.0211(4) Uani 1 1 d . . .
C23 C 0.73855(10) 0.32269(10) 0.39844(5) 0.0148(3) Uani 1 1 d . . .
H23A H 0.7922 0.3688 0.4079 0.022 Uiso 1 1 calc GR . .
H23B H 0.7377 0.3233 0.3696 0.022 Uiso 1 1 calc GR . .
H23C H 0.7318 0.2691 0.4076 0.022 Uiso 1 1 calc GR . .
C8 C 0.73150(11) 0.58376(11) 0.64031(5) 0.0209(4) Uani 1 1 d . . .
H8 H 0.7035 0.6123 0.6493 0.025 Uiso 1 1 calc R . .
C19 C 0.81385(12) 0.66466(12) 0.45116(5) 0.0234(4) Uani 1 1 d . . .
H19A H 0.7590 0.6227 0.4616 0.035 Uiso 1 1 calc GR . .
H19B H 0.8069 0.7026 0.4333 0.035 Uiso 1 1 calc GR . .
H19C H 0.8507 0.6970 0.4730 0.035 Uiso 1 1 calc GR . .
C12 C 0.74990(12) 0.65359(12) 0.57429(6) 0.0251(4) Uani 1 1 d . . .
H12A H 0.8044 0.6981 0.5647 0.038 Uiso 1 1 calc GR . .
H12B H 0.7210 0.6788 0.5880 0.038 Uiso 1 1 calc GR . .
H12C H 0.7157 0.6203 0.5520 0.038 Uiso 1 1 calc GR . .
C11 C 0.70385(14) 0.51458(14) 0.70696(5) 0.0369(5) Uani 1 1 d . . .
H11A H 0.6427 0.4789 0.7058 0.055 Uiso 1 1 calc GR . .
H11B H 0.7182 0.5686 0.7190 0.055 Uiso 1 1 calc GR . .
H11C H 0.7274 0.4868 0.7228 0.055 Uiso 1 1 calc GR . .
H10A H 0.8447(12) 0.4330(12) 0.5747(5) 0.020(5) Uiso 1 1 d . . .
H10B H 0.9202(15) 0.4981(14) 0.5971(6) 0.034(6) Uiso 1 1 d . . .
H10C H 0.8587(14) 0.4192(14) 0.6210(6) 0.042(6) Uiso 1 1 d . . .

loop_
_atom_site_aniso_label
_atom_site_aniso_U_11
_atom_site_aniso_U_22
_atom_site_aniso_U_33
_atom_site_aniso_U_23
_atom_site_aniso_U_13
_atom_site_aniso_U_12
K1 0.0166(2) 0.0166(2) 0.0127(3) 0.000 0.000 0.00831(10)
P1 0.0105(2) 0.0112(2) 0.01166(19) -0.00123(16) 0.00020(16) 0.00475(17)
Al1 0.0108(3) 0.0108(3) 0.0091(4) 0.000 0.000 0.00540(13)
N1 0.0108(7) 0.0162(7) 0.0112(6) -0.0022(5) 0.0007(5) 0.0037(6)
N2 0.0088(7) 0.0161(7) 0.0120(6) -0.0020(5) -0.0001(5) 0.0030(6)
C18 0.0081(8) 0.0109(8) 0.0152(8) 0.0011(6) -0.0013(6) 0.0022(6)
C13 0.0083(7) 0.0126(8) 0.0115(7) 0.0003(6) 0.0010(6) 0.0024(6)
C1 0.0137(8) 0.0112(8) 0.0103(7) -0.0001(6) -0.0001(6) 0.0079(7)
C4 0.0120(8) 0.0152(8) 0.0099(7) -0.0030(6) -0.0014(6) 0.0050(7)
C16 0.0094(8) 0.0137(8) 0.0130(8) 0.0001(6) -0.0011(6) 0.0027(7)
C17 0.0122(8) 0.0139(8) 0.0147(8) -0.0006(6) 0.0010(6) 0.0056(7)
C22 0.0120(8) 0.0120(8) 0.0107(12) 0.000 0.000 0.0060(4)
C3 0.0112(8) 0.0173(9) 0.0151(8) -0.0002(7) -0.0002(6) 0.0048(7)
C14 0.0105(8) 0.0142(8) 0.0190(8) -0.0003(7) 0.0005(7) 0.0055(7)
C5 0.0130(8) 0.0154(8) 0.0148(8) -0.0030(7) -0.0025(6) 0.0060(7)
C2 0.0125(8) 0.0178(9) 0.0179(8) -0.0037(7) -0.0008(7) 0.0020(7)
C21 0.0180(9) 0.0214(9) 0.0154(8) 0.0022(7) 0.0011(7) 0.0125(8)
C7 0.0182(9) 0.0260(10) 0.0133(8) -0.0064(7) -0.0002(7) 0.0054(8)
C15 0.0130(8) 0.0133(8) 0.0186(8) 0.0031(7) -0.0031(7) 0.0062(7)
C6 0.0201(9) 0.0194(9) 0.0140(8) -0.0002(7) -0.0034(7) 0.0070(8)
C20 0.0200(9) 0.0229(10) 0.0135(8) 0.0016(7) -0.0017(7) 0.0098(8)
C9 0.0133(8) 0.0179(9) 0.0184(8) -0.0047(7) -0.0027(7) 0.0072(7)
C10 0.0209(10) 0.0230(10) 0.0223(9) -0.0005(8) -0.0012(8) 0.0131(9)
C23 0.0165(8) 0.0170(8) 0.0116(7) 0.0008(6) 0.0014(6) 0.0090(7)
C8 0.0176(9) 0.0245(10) 0.0209(9) -0.0099(7) 0.0008(7) 0.0107(8)
C19 0.0287(10) 0.0261(10) 0.0243(9) 0.0037(8) 0.0041(8) 0.0205(9)
C12 0.0240(10) 0.0265(10) 0.0310(10) 0.0007(8) -0.0004(8) 0.0173(9)
C11 0.0388(13) 0.0471(14) 0.0173(9) -0.0078(9) 0.0052(9) 0.0160(11)

loop_
_atom_type_symbol
_atom_type_description
_atom_type_scat_dispersion_real
_atom_type_scat_dispersion_imag
_atom_type_scat_source
C C 0.0033 0.0016 'International Tables Vol C Tables 4.2.6.8 and 6.1.1.4'
H H 0.0000 0.0000 'International Tables Vol C Tables 4.2.6.8 and 6.1.1.4'
Al Al 0.0645 0.0514 'International Tables Vol C Tables 4.2.6.8 and 6.1.1.4'
K K 0.2009 0.2494 'International Tables Vol C Tables 4.2.6.8 and 6.1.1.4'
N N 0.0061 0.0033 'International Tables Vol C Tables 4.2.6.8 and 6.1.1.4'
P P 0.1023 0.0942 'International Tables Vol C Tables 4.2.6.8 and 6.1.1.4'

loop_
_geom_angle_atom_site_label_1
_geom_angle_atom_site_label_2
_geom_angle_atom_site_label_3
_geom_angle
_geom_angle_site_symmetry_1
_geom_angle_site_symmetry_3
P1 K1 P1 67.773(16) . 3_665
P1 K1 P1 67.773(16) . 2_655
P1 K1 P1 67.772(16) 3_665 2_655
P1 K1 C6 94.83(3) 3_665 3_665
P1 K1 C6 94.83(3) 2_655 2_655
P1 K1 C6 122.20(3) . 2_655
P1 K1 C6 122.20(3) 2_655 3_665
P1 K1 C6 122.20(3) 3_665 .
P1 K1 C6 156.07(3) 3_665 2_655
P1 K1 C6 156.07(3) 2_655 .
P1 K1 C6 156.07(3) . 3_665
P1 K1 C6 94.82(3) . .
P1 K1 H10A 122.9(4) 2_655 .
P1 K1 H10A 70.7(4) . .
P1 K1 H10A 61.1(4) 3_665 .
C5 K1 P1 100.88(3) . 3_665
C5 K1 P1 75.92(3) 2_655 2_655
C5 K1 P1 100.88(3) 3_665 2_655
C5 K1 P1 143.62(3) 2_655 3_665
C5 K1 P1 75.92(3) . .
C5 K1 P1 143.62(3) 3_665 .
C5 K1 P1 143.62(3) . 2_655
C5 K1 P1 75.92(3) 3_665 3_665
C5 K1 P1 100.88(3) 2_655 .
C5 K1 C5 109.86(3) 3_665 2_655
C5 K1 C5 109.86(3) . 2_655
C5 K1 C5 109.86(3) 3_665 .
C5 K1 C6 23.86(4) . .
C5 K1 C6 92.30(4) 3_665 2_655
C5 K1 C6 92.30(4) . 3_665
C5 K1 C6 23.86(4) 3_665 3_665
C5 K1 C6 102.72(4) . 2_655
C5 K1 C6 102.72(4) 2_655 3_665
C5 K1 C6 23.86(4) 2_655 2_655
C5 K1 C6 102.72(4) 3_665 .
C5 K1 C6 92.30(4) 2_655 .
C5 K1 C10 27.45(4) 3_665 3_665
C5 K1 C10 89.72(5) . 2_655
C5 K1 C10 136.23(5) 2_655 .
C5 K1 C10 136.23(5) . 3_665
C5 K1 C10 27.45(4) 2_655 2_655
C5 K1 C10 89.72(5) 2_655 3_665
C5 K1 C10 27.45(4) . .
C5 K1 C10 136.23(5) 3_665 2_655
C5 K1 C10 89.72(5) 3_665 .
C5 K1 H10A 40.8(4) . .
C5 K1 H10A 150.2(4) 2_655 .
C5 K1 H10A 90.3(4) 3_665 .
C6 K1 C6 80.37(4) 3_665 2_655
C6 K1 C6 80.38(4) . 2_655
C6 K1 C6 80.38(4) . 3_665
C6 K1 H10A 61.1(4) . .
C6 K1 H10A 86.7(4) 3_665 .
C6 K1 H10A 140.9(4) 2_655 .
C10 K1 P1 77.94(3) . 3_665
C10 K1 P1 80.85(4) . .
C10 K1 P1 140.00(4) 2_655 3_665
C10 K1 P1 77.94(3) 3_665 2_655
C10 K1 P1 140.00(4) 3_665 .
C10 K1 P1 80.85(4) 2_655 2_655
C10 K1 P1 77.94(3) 2_655 .
C10 K1 P1 80.85(4) 3_665 3_665
C10 K1 P1 140.00(4) . 2_655
C10 K1 C6 79.44(5) 3_665 2_655
C10 K1 C6 44.39(4) 3_665 3_665
C10 K1 C6 123.44(5) 3_665 .
C10 K1 C6 44.39(4) 2_655 2_655
C10 K1 C6 44.39(4) . .
C10 K1 C6 79.44(5) 2_655 .
C10 K1 C6 123.43(5) . 2_655
C10 K1 C6 79.44(5) . 3_665
C10 K1 C6 123.44(5) 2_655 3_665
C10 K1 C10 117.06(2) . 2_655
C10 K1 C10 117.06(2) 3_665 2_655
C10 K1 C10 117.06(2) . 3_665
C10 K1 H10A 125.8(4) 2_655 .
C10 K1 H10A 115.4(4) 3_665 .
C10 K1 H10A 17.6(4) . .
Al1 P1 K1 81.80(2) . .
C1 P1 K1 105.26(5) . .
C1 P1 Al1 119.55(5) . .
P1 Al1 K1 58.128(18) 2_655 .
P1 Al1 K1 58.128(18) 3_665 .
P1 Al1 K1 58.125(18) . .
P1 Al1 P1 94.69(2) 3_665 2_655
P1 Al1 P1 94.69(2) 3_665 .
P1 Al1 P1 94.69(2) 2_655 .
C22 Al1 K1 180.0 . .
C22 Al1 P1 121.872(18) . 3_665
C22 Al1 P1 121.872(18) . 2_655
C22 Al1 P1 121.875(18) . .
C1 N1 C4 127.01(14) . .
C1 N1 C2 114.39(13) . .
C4 N1 C2 118.49(13) . .
C13 N2 C3 114.91(12) . .
C1 N2 C13 128.43(13) . .
C1 N2 C3 113.48(12) . .
C13 C18 C17 117.97(15) . .
C13 C18 C21 120.85(14) . .
C17 C18 C21 121.17(14) . .
C18 C13 N2 117.67(14) . .
C18 C13 C14 121.50(14) . .
C14 C13 N2 120.10(14) . .
N1 C1 P1 121.40(11) . .
N2 C1 P1 133.12(12) . .
N2 C1 N1 105.41(13) . .
C5 C4 N1 119.11(14) . .
C9 C4 N1 119.28(14) . .
C9 C4 C5 121.30(14) . .
C17 C16 C15 118.25(14) . .
C17 C16 C20 120.52(15) . .
C15 C16 C20 121.23(15) . .
C18 C17 H17 118.9 . .
C16 C17 C18 122.16(15) . .
C16 C17 H17 118.9 . .
C23 C22 Al1 110.82(11) 3_665 .
C23 C22 Al1 110.81(11) . .
C23 C22 Al1 110.82(11) 2_655 .
C23 C22 C23 108.10(11) . 2_655
C23 C22 C23 108.10(11) . 3_665
C23 C22 C23 108.09(11) 3_665 2_655
N2 C3 H3A 111.1 . .
N2 C3 H3B 111.1 . .
N2 C3 C2 103.53(13) . .
H3A C3 H3B 109.0 . .
C2 C3 H3A 111.1 . .
C2 C3 H3B 111.1 . .
C13 C14 C19 120.94(14) . .
C15 C14 C13 118.19(15) . .
C15 C14 C19 120.88(15) . .
C4 C5 K1 98.51(10) . .
C4 C5 C10 120.86(15) . .
C6 C5 K1 91.64(10) . .
C6 C5 C4 118.04(15) . .
C6 C5 C10 121.10(15) . .
C10 C5 K1 80.04(10) . .
N1 C2 C3 102.73(13) . .
N1 C2 H2A 111.2 . .
N1 C2 H2B 111.2 . .
C3 C2 H2A 111.2 . .
C3 C2 H2B 111.2 . .
H2A C2 H2B 109.1 . .
C18 C21 H21A 109.5 . .
C18 C21 H21B 109.5 . .
C18 C21 H21C 109.5 . .
H21A C21 H21B 109.5 . .
H21A C21 H21C 109.5 . .
H21B C21 H21C 109.5 . .
C6 C7 C8 118.47(15) . .
C6 C7 C11 121.11(17) . .
C8 C7 C11 120.41(17) . .
C16 C15 C14 121.92(15) . .
C16 C15 H15 119.0 . .
C14 C15 H15 119.0 . .
K1 C6 H6 92.5 . .
C5 C6 K1 64.50(9) . .
C5 C6 H6 119.0 . .
C7 C6 K1 112.83(11) . .
C7 C6 C5 121.96(16) . .
C7 C6 H6 119.0 . .
C16 C20 H20A 109.5 . .
C16 C20 H20B 109.5 . .
C16 C20 H20C 109.5 . .
H20A C20 H20B 109.5 . .
H20A C20 H20C 109.5 . .
H20B C20 H20C 109.5 . .
C4 C9 C12 120.21(15) . .
C8 C9 C4 118.41(16) . .
C8 C9 C12 121.35(16) . .
K1 C10 H10A 60.7(11) . .
K1 C10 H10B 161.5(12) . .
K1 C10 H10C 86.7(13) . .
C5 C10 K1 72.51(10) . .
C5 C10 H10A 112.8(11) . .
C5 C10 H10B 111.1(13) . .
C5 C10 H10C 109.6(13) . .
H10A C10 H10B 102.5(16) . .
H10A C10 H10C 112.6(16) . .
H10B C10 H10C 108.1(18) . .
C22 C23 H23A 109.5 . .
C22 C23 H23B 109.5 . .
C22 C23 H23C 109.5 . .
H23A C23 H23B 109.5 . .
H23A C23 H23C 109.5 . .
H23B C23 H23C 109.5 . .
C7 C8 C9 121.79(16) . .
C7 C8 H8 119.1 . .
C9 C8 H8 119.1 . .
C14 C19 H19A 109.5 . .
C14 C19 H19B 109.5 . .
C14 C19 H19C 109.5 . .
H19A C19 H19B 109.5 . .
H19A C19 H19C 109.5 . .
H19B C19 H19C 109.5 . .
C9 C12 H12A 109.5 . .
C9 C12 H12B 109.5 . .
C9 C12 H12C 109.5 . .
H12A C12 H12B 109.5 . .
H12A C12 H12C 109.5 . .
H12B C12 H12C 109.5 . .
C7 C11 H11A 109.5 . .
C7 C11 H11B 109.5 . .
C7 C11 H11C 109.5 . .
H11A C11 H11B 109.5 . .
H11A C11 H11C 109.5 . .
H11B C11 H11C 109.5 . .

loop_
_geom_bond_atom_site_label_1
_geom_bond_atom_site_label_2
_geom_bond_distance
_geom_bond_site_symmetry_2
K1 P1 3.2176(6) 3_665
K1 P1 3.2176(6) 2_655
K1 P1 3.2175(6) .
K1 C5 3.1123(16) 3_665
K1 C5 3.1123(16) 2_655
K1 C5 3.1123(16) .
K1 C6 3.4470(17) 3_665
K1 C6 3.4470(17) 2_655
K1 C6 3.4469(17) .
K1 C10 3.214(2) .
K1 C10 3.214(2) 2_655
K1 C10 3.214(2) 3_665
K1 H10A 2.862(18) .
P1 Al1 2.4393(6) .
P1 C1 1.7531(17) .
Al1 P1 2.4393(6) 2_655
Al1 P1 2.4393(6) 3_665
Al1 C22 2.030(3) .
N1 C1 1.379(2) .
N1 C4 1.4267(19) .
N1 C2 1.457(2) .
N2 C13 1.4349(19) .
N2 C1 1.373(2) .
N2 C3 1.470(2) .
C18 C13 1.395(2) .
C18 C17 1.398(2) .
C18 C21 1.502(2) .
C13 C14 1.397(2) .
C4 C5 1.399(2) .
C4 C9 1.398(2) .
C16 C17 1.382(2) .
C16 C15 1.390(2) .
C16 C20 1.511(2) .
C17 H17 0.9500 .
C22 C23 1.5300(18) .
C22 C23 1.5300(18) 3_665
C22 C23 1.5301(18) 2_655
C3 H3A 0.9900 .
C3 H3B 0.9900 .
C3 C2 1.519(2) .
C14 C15 1.393(2) .
C14 C19 1.506(2) .
C5 C6 1.395(2) .
C5 C10 1.504(2) .
C2 H2A 0.9900 .
C2 H2B 0.9900 .
C21 H21A 0.9800 .
C21 H21B 0.9800 .
C21 H21C 0.9800 .
C7 C6 1.386(3) .
C7 C8 1.388(3) .
C7 C11 1.516(2) .
C15 H15 0.9500 .
C6 H6 0.9500 .
C20 H20A 0.9800 .
C20 H20B 0.9800 .
C20 H20C 0.9800 .
C9 C8 1.390(2) .
C9 C12 1.501(2) .
C10 H10A 0.990(19) .
C10 H10B 0.94(2) .
C10 H10C 0.97(2) .
C23 H23A 0.9800 .
C23 H23B 0.9800 .
C23 H23C 0.9800 .
C8 H8 0.9500 .
C19 H19A 0.9800 .
C19 H19B 0.9800 .
C19 H19C 0.9800 .
C12 H12A 0.9800 .
C12 H12B 0.9800 .
C12 H12C 0.9800 .
C11 H11A 0.9800 .
C11 H11B 0.9800 .
C11 H11C 0.9800 .

loop_
_geom_torsion_atom_site_label_1
_geom_torsion_atom_site_label_2
_geom_torsion_atom_site_label_3
_geom_torsion_atom_site_label_4
_geom_torsion
K1 P1 C1 N1 -50.69(13)
K1 P1 C1 N2 132.64(15)
K1 C5 C6 C7 -102.06(16)
Al1 P1 C1 N1 -139.82(11)
Al1 P1 C1 N2 43.52(18)
N1 C4 C5 K1 -88.92(14)
N1 C4 C5 C6 174.63(14)
N1 C4 C5 C10 -5.5(2)
N1 C4 C9 C8 -173.27(15)
N1 C4 C9 C12 8.6(2)
N2 C13 C14 C15 169.04(14)
N2 C13 C14 C19 -10.7(2)
N2 C3 C2 N1 5.97(17)
C18 C13 C14 C15 -1.0(2)
C18 C13 C14 C19 179.31(15)
C13 N2 C1 P1 18.0(3)
C13 N2 C1 N1 -159.02(15)
C13 N2 C3 C2 157.89(14)
C13 C18 C17 C16 0.3(2)
C13 C14 C15 C16 0.1(2)
C1 N1 C4 C5 91.3(2)
C1 N1 C4 C9 -95.0(2)
C1 N1 C2 C3 -7.03(19)
C1 N2 C13 C18 -117.25(18)
C1 N2 C13 C14 72.4(2)
C1 N2 C3 C2 -3.70(18)
C4 N1 C1 P1 11.3(2)
C4 N1 C1 N2 -171.23(14)
C4 N1 C2 C3 169.46(14)
C4 C5 C6 K1 100.54(15)
C4 C5 C6 C7 -1.5(2)
C4 C5 C10 K1 -94.01(15)
C4 C9 C8 C7 -1.2(3)
C17 C18 C13 N2 -169.45(14)
C17 C18 C13 C14 0.8(2)
C17 C16 C15 C14 1.0(2)
C3 N2 C13 C18 84.45(18)
C3 N2 C13 C14 -85.93(18)
C3 N2 C1 P1 176.59(13)
C3 N2 C1 N1 -0.46(18)
C5 C4 C9 C8 0.4(2)
C5 C4 C9 C12 -177.76(16)
C2 N1 C1 P1 -172.57(12)
C2 N1 C1 N2 4.90(18)
C2 N1 C4 C5 -84.73(19)
C2 N1 C4 C9 89.04(19)
C21 C18 C13 N2 9.3(2)
C21 C18 C13 C14 179.52(15)
C21 C18 C17 C16 -178.41(15)
C15 C16 C17 C18 -1.2(2)
C6 C5 C10 K1 85.87(15)
C6 C7 C8 C9 0.7(3)
C20 C16 C17 C18 179.57(15)
C20 C16 C15 C14 -179.77(15)
C9 C4 C5 K1 97.44(15)
C9 C4 C5 C6 1.0(2)
C9 C4 C5 C10 -179.13(16)
C10 C5 C6 K1 -79.35(15)
C10 C5 C6 C7 178.59(16)
C8 C7 C6 K1 -72.58(18)
C8 C7 C6 C5 0.7(3)
C19 C14 C15 C16 179.77(16)
C12 C9 C8 C7 176.85(17)
C11 C7 C6 K1 107.49(16)
C11 C7 C6 C5 -179.24(17)
C11 C7 C8 C9 -179.33(17)

loop_
_smtbx_masks_void_nr
_smtbx_masks_void_average_x
_smtbx_masks_void_average_y
_smtbx_masks_void_average_z
_smtbx_masks_void_volume
_smtbx_masks_void_count_electrons
1 0.000 0.000 0.500 385.0 45.9
2 0.333 0.667 0.167 385.0 45.9
3 0.667 0.333 0.833 385.0 45.9
